data_1557855
loop_
_publ_author_name
'Wang, Meng'
'Du, Jiao-Xian'
'Hui-Xiang, Yang'
'Dai, Quan'
'Liu, Ya-Pei'
'He, Juan'
'Wang, Yi'
'Li, Zheng-Hui'
'Feng, Tao'
'Liu, Ji-Kai'

_publ_section_title
;
 Sesquiterpenoids from Cultures of the Basidiomycetes <i>Irpex
 lacteus</i>.
;
_journal_name_full 'Journal of natural products'
_journal_paper_doi 10.1021/acs.jnatprod.9b01177
_journal_year 2020
_chemical_absolute_configuration unk
_chemical_formula_sum 'C15 H20 O4'
_chemical_formula_weight 264.31
_space_group_crystal_system monoclinic
_space_group_IT_number 4
_space_group_name_Hall 'P 2yb'
_space_group_name_H-M_alt 'P 1 21 1'
_atom_sites_solution_hydrogens geom
_cell_angle_alpha 90
_cell_angle_beta 103.7600(10)
_cell_angle_gamma 90
_cell_formula_units_Z 2
_cell_length_a 6.6612(4)
_cell_length_b 11.0697(6)
_cell_length_c 9.6314(5)
_cell_measurement_reflns_used 9946
_cell_measurement_temperature 150.(2)
_cell_measurement_theta_max 79.41
_cell_measurement_theta_min 4.73
_cell_volume 689.81(7)
_computing_molecular_graphics 'shelXle (C.B. Huebschle, rev 833)'
_computing_structure_refinement 'SHELXL-2016/6 (Sheldrick, 2016)'
_computing_structure_solution 'SHELXT 2014/5 (Sheldrick, 2014)'
_diffrn_ambient_temperature 150.(2)
_diffrn_measured_fraction_theta_full 0.995
_diffrn_measured_fraction_theta_max 0.995
_diffrn_radiation_wavelength 1.54178
_diffrn_reflns_av_R_equivalents 0.0321
_diffrn_reflns_av_unetI/netI 0.0257
_diffrn_reflns_limit_h_max 8
_diffrn_reflns_limit_h_min -8
_diffrn_reflns_limit_k_max 13
_diffrn_reflns_limit_k_min -13
_diffrn_reflns_limit_l_max 12
_diffrn_reflns_limit_l_min -12
_diffrn_reflns_number 17725
_diffrn_reflns_theta_full 79.40
_diffrn_reflns_theta_max 79.40
_diffrn_reflns_theta_min 4.73
_exptl_absorpt_coefficient_mu 0.747
_exptl_absorpt_correction_T_max 0.92
_exptl_absorpt_correction_T_min 0.78
_exptl_absorpt_correction_type multi-scan
_exptl_absorpt_process_details
;
;
_exptl_crystal_colour 'light colourless'
_exptl_crystal_density_diffrn 1.273
_exptl_crystal_density_method 'not measured'
_exptl_crystal_description BLOCK
_exptl_crystal_F_000 284
_exptl_crystal_size_max 0.345
_exptl_crystal_size_mid 0.326
_exptl_crystal_size_min 0.110
_refine_diff_density_max 0.192
_refine_diff_density_min -0.198
_refine_ls_abs_structure_details
;

Refined as an inversion twin.
;
_refine_ls_abs_structure_Flack 0.12(19)
_refine_ls_extinction_method none
_refine_ls_goodness_of_fit_ref 1.047
_refine_ls_hydrogen_treatment mixed
_refine_ls_matrix_type full
_refine_ls_number_parameters 179
_refine_ls_number_reflns 2917
_refine_ls_number_restraints 1
_refine_ls_restrained_S_all 1.047
_refine_ls_R_factor_all 0.0303
_refine_ls_R_factor_gt 0.0301
_refine_ls_shift/su_max 0.000
_refine_ls_shift/su_mean 0.000
_refine_ls_structure_factor_coef Fsqd
_refine_ls_weighting_details 'w=1/[\s^2^(Fo^2^)+(0.0422P)^2^+0.1163P] where P=(Fo^2^+2Fc^2^)/3'
_refine_ls_weighting_scheme calc
_refine_ls_wR_factor_gt 0.0773
_refine_ls_wR_factor_ref 0.0776
_reflns_number_gt 2891
_reflns_number_total 2917
_reflns_threshold_expression 'I > 2\s(I)'
_cod_data_source_file np9b01177_si_004.cif
_cod_data_source_block LWL116
_cod_database_code 1557855

loop_
_space_group_symop_operation_xyz
'x, y, z'
'-x, y+1/2, -z'

loop_
_atom_site_type_symbol
_atom_site_label
_atom_site_fract_x
_atom_site_fract_y
_atom_site_fract_z
_atom_site_U_iso_or_equiv
_atom_site_adp_type
_atom_site_calc_flag
_atom_site_refinement_flags_adp
_atom_site_refinement_flags_occupancy
_atom_site_refinement_flags_posn
_atom_site_occupancy
_atom_site_disorder_assembly
_atom_site_disorder_group
O O1 -0.08388(19) 0.53693(11) 0.29866(12) 0.0267(3) Uani d . . . 1 . .
C C1 0.2433(3) 0.34281(16) 0.84753(18) 0.0266(4) Uani d . . . 1 . .
H H1A 0.092268 0.328755 0.818748 0.032 Uiso calc U . R 1 . .
H H1B 0.310072 0.271452 0.901234 0.032 Uiso calc U . R 1 . .
C C11 0.6187(3) 0.5148(2) 0.5640(2) 0.0340(4) Uani d . . . 1 . .
H H11A 0.745649 0.552674 0.547563 0.041 Uiso calc U . R 1 . .
H H11B 0.620536 0.427431 0.54225 0.041 Uiso calc U . R 1 . .
C C15 0.5079(2) 0.45213(17) 1.03671(16) 0.0229(3) Uani d . . . 1 . .
C C14 0.1425(3) 0.4767(2) 1.03697(19) 0.0329(4) Uani d . . . 1 . .
H H14A -0.000237 0.475886 0.97946 0.049 Uiso calc U . R 1 . .
H H14B 0.17165 0.554676 1.085681 0.049 Uiso calc U . R 1 . .
H H14C 0.161134 0.411777 1.108124 0.049 Uiso calc U . R 1 . .
C C2 0.2917(2) 0.45721(16) 0.93896(16) 0.0230(3) Uani d . . . 1 . .
O O2 -0.1037(2) 0.33524(12) 0.30698(13) 0.0304(3) Uani d . . . 1 . .
H H2 -0.205(4) 0.3472(4) 0.221(3) 0.046 Uiso calc U . R 1 . .
O O3 0.6119(2) 0.36053(12) 1.06135(14) 0.0313(3) Uani d . . . 1 . .
C C3 0.2737(2) 0.55696(15) 0.82551(16) 0.0221(3) Uani d . . . 1 . .
H H3A 0.126956 0.578449 0.785932 0.026 Uiso calc U . R 1 . .
H H3B 0.349125 0.630269 0.867902 0.026 Uiso calc U . R 1 . .
C C13 -0.0272(2) 0.44048(17) 0.35764(16) 0.0225(3) Uani d . . . 1 . .
C C12 0.4248(3) 0.5755(2) 0.47323(19) 0.0349(4) Uani d . . . 1 . .
H H12A 0.389564 0.542138 0.375043 0.042 Uiso calc U . R 1 . .
H H12B 0.444633 0.663873 0.468107 0.042 Uiso calc U . R 1 . .
C C4 0.3693(2) 0.50556(15) 0.70764(17) 0.0212(3) Uani d . . . 1 . .
O O4 0.5695(2) 0.55606(12) 1.09817(15) 0.0369(3) Uani d . . . 1 . .
H H4 0.699(5) 0.5467(8) 1.160(4) 0.055 Uiso calc U . R 1 . .
C C7 0.1791(3) 0.33809(16) 0.57658(17) 0.0251(3) Uani d . . . 1 . .
H H7 0.122887 0.260069 0.551135 0.03 Uiso calc U . R 1 . .
C C6 0.1318(2) 0.43543(16) 0.49345(16) 0.0231(3) Uani d . . . 1 . .
C C5 0.2545(2) 0.54559(15) 0.55283(17) 0.0231(3) Uani d . . . 1 . .
H H5 0.162597 0.616668 0.554894 0.028 Uiso calc U . R 1 . .
C C8 0.3309(3) 0.36584(15) 0.71461(17) 0.0230(3) Uani d . . . 1 . .
H H8 0.462417 0.319997 0.721963 0.028 Uiso calc U . R 1 . .
C C10 0.6607(3) 0.66508(18) 0.7659(2) 0.0313(4) Uani d . . . 1 . .
H H10A 0.799843 0.682125 0.753755 0.047 Uiso calc U . R 1 . .
H H10B 0.658862 0.674481 0.866806 0.047 Uiso calc U . R 1 . .
H H10C 0.562094 0.721566 0.707869 0.047 Uiso calc U . R 1 . .
C C9 0.6002(2) 0.53559(17) 0.71814(18) 0.0259(3) Uani d . . . 1 . .
H H9 0.69051 0.477135 0.783847 0.031 Uiso calc U . R 1 . .

loop_
_atom_site_aniso_label
_atom_site_aniso_U_11
_atom_site_aniso_U_22
_atom_site_aniso_U_33
_atom_site_aniso_U_12
_atom_site_aniso_U_13
_atom_site_aniso_U_23
O1 0.0275(6) 0.0283(6) 0.0200(5) -0.0009(5) -0.0031(4) 0.0010(5)
C1 0.0291(8) 0.0272(9) 0.0198(7) -0.0057(7) -0.0015(6) 0.0020(7)
C11 0.0281(8) 0.0466(11) 0.0288(9) -0.0069(8) 0.0097(7) -0.0083(8)
C15 0.0249(7) 0.0253(8) 0.0163(7) -0.0013(6) 0.0008(5) 0.0017(6)
C14 0.0280(8) 0.0489(12) 0.0213(8) -0.0012(8) 0.0050(6) 0.0034(7)
C2 0.0225(7) 0.0275(9) 0.0164(7) -0.0009(7) -0.0004(6) 0.0011(6)
O2 0.0324(6) 0.0274(7) 0.0241(6) -0.0005(5) -0.0079(5) -0.0022(5)
O3 0.0310(6) 0.0285(7) 0.0276(6) 0.0029(5) -0.0064(5) -0.0025(5)
C3 0.0213(7) 0.0253(8) 0.0173(7) 0.0028(6) 0.0001(5) 0.0003(6)
C13 0.0214(7) 0.0276(8) 0.0177(7) -0.0003(6) 0.0032(6) -0.0026(6)
C12 0.0355(9) 0.0483(11) 0.0196(8) -0.0112(9) 0.0035(7) 0.0003(7)
C4 0.0197(7) 0.0240(8) 0.0171(7) 0.0014(6) -0.0011(5) -0.0004(6)
O4 0.0379(7) 0.0261(7) 0.0341(7) 0.0008(6) -0.0163(6) -0.0028(5)
C7 0.0271(8) 0.0254(8) 0.0199(7) 0.0006(7) -0.0006(6) -0.0028(7)
C6 0.0222(7) 0.0276(8) 0.0180(7) 0.0013(7) 0.0017(6) -0.0027(6)
C5 0.0233(7) 0.0264(9) 0.0165(7) -0.0001(6) -0.0011(6) -0.0001(6)
C8 0.0240(7) 0.0217(8) 0.0197(8) 0.0014(6) -0.0022(6) -0.0005(6)
C10 0.0259(8) 0.0355(10) 0.0310(9) -0.0067(7) 0.0039(7) -0.0039(8)
C9 0.0206(7) 0.0314(9) 0.0237(7) -0.0004(6) 0.0015(6) -0.0031(7)

loop_
_atom_type_symbol
_atom_type_description
_atom_type_scat_dispersion_real
_atom_type_scat_dispersion_imag
_atom_type_scat_source
C C 0.0181 0.0091 'International Tables Vol C Tables 4.2.6.8 and 6.1.1.4'
H H 0.0000 0.0000 'International Tables Vol C Tables 4.2.6.8 and 6.1.1.4'
O O 0.0492 0.0322 'International Tables Vol C Tables 4.2.6.8 and 6.1.1.4'

loop_
_geom_angle_atom_site_label_1
_geom_angle_atom_site_label_2
_geom_angle_atom_site_label_3
_geom_angle_site_symmetry_1
_geom_angle_site_symmetry_3
_geom_angle
_geom_angle_publ_flag
C2 C1 C8 . . 105.64(13) ?
C2 C1 H1A . . 110.6 ?
C8 C1 H1A . . 110.6 ?
C2 C1 H1B . . 110.6 ?
C8 C1 H1B . . 110.6 ?
H1A C1 H1B . . 108.7 ?
C12 C11 C9 . . 103.61(15) ?
C12 C11 H11A . . 111.0 ?
C9 C11 H11A . . 111.0 ?
C12 C11 H11B . . 111.0 ?
C9 C11 H11B . . 111.0 ?
H11A C11 H11B . . 109.0 ?
O3 C15 O4 . . 122.59(14) ?
O3 C15 C2 . . 124.13(15) ?
O4 C15 C2 . . 113.21(14) ?
C2 C14 H14A . . 109.5 ?
C2 C14 H14B . . 109.5 ?
H14A C14 H14B . . 109.5 ?
C2 C14 H14C . . 109.5 ?
H14A C14 H14C . . 109.5 ?
H14B C14 H14C . . 109.5 ?
C15 C2 C1 . . 111.34(14) ?
C15 C2 C3 . . 111.62(13) ?
C1 C2 C3 . . 102.41(12) ?
C15 C2 C14 . . 106.24(12) ?
C1 C2 C14 . . 112.90(14) ?
C3 C2 C14 . . 112.48(14) ?
C13 O2 H2 . . 109.5 ?
C4 C3 C2 . . 106.43(13) ?
C4 C3 H3A . . 110.4 ?
C2 C3 H3A . . 110.4 ?
C4 C3 H3B . . 110.4 ?
C2 C3 H3B . . 110.4 ?
H3A C3 H3B . . 108.6 ?
O1 C13 O2 . . 123.29(14) ?
O1 C13 C6 . . 121.38(16) ?
O2 C13 C6 . . 115.32(15) ?
C11 C12 C5 . . 103.95(15) ?
C11 C12 H12A . . 111.0 ?
C5 C12 H12A . . 111.0 ?
C11 C12 H12B . . 111.0 ?
C5 C12 H12B . . 111.0 ?
H12A C12 H12B . . 109.0 ?
C3 C4 C9 . . 116.78(13) ?
C3 C4 C5 . . 113.79(13) ?
C9 C4 C5 . . 104.64(13) ?
C3 C4 C8 . . 103.45(13) ?
C9 C4 C8 . . 112.12(13) ?
C5 C4 C8 . . 105.72(13) ?
C15 O4 H4 . . 109.5 ?
C6 C7 C8 . . 112.33(15) ?
C6 C7 H7 . . 123.8 ?
C8 C7 H7 . . 123.8 ?
C7 C6 C13 . . 125.43(16) ?
C7 C6 C5 . . 113.40(14) ?
C13 C6 C5 . . 121.15(15) ?
C6 C5 C12 . . 112.40(14) ?
C6 C5 C4 . . 103.32(14) ?
C12 C5 C4 . . 106.37(13) ?
C6 C5 H5 . . 111.5 ?
C12 C5 H5 . . 111.5 ?
C4 C5 H5 . . 111.5 ?
C7 C8 C1 . . 113.06(14) ?
C7 C8 C4 . . 104.26(13) ?
C1 C8 C4 . . 107.11(13) ?
C7 C8 H8 . . 110.7 ?
C1 C8 H8 . . 110.7 ?
C4 C8 H8 . . 110.7 ?
C9 C10 H10A . . 109.5 ?
C9 C10 H10B . . 109.5 ?
H10A C10 H10B . . 109.5 ?
C9 C10 H10C . . 109.5 ?
H10A C10 H10C . . 109.5 ?
H10B C10 H10C . . 109.5 ?
C10 C9 C11 . . 110.82(16) ?
C10 C9 C4 . . 113.95(14) ?
C11 C9 C4 . . 102.17(13) ?
C10 C9 H9 . . 109.9 ?
C11 C9 H9 . . 109.9 ?
C4 C9 H9 . . 109.9 ?

loop_
_geom_bond_atom_site_label_1
_geom_bond_atom_site_label_2
_geom_bond_site_symmetry_2
_geom_bond_distance
_geom_bond_publ_flag
O1 C13 . 1.226(2) ?
C1 C2 . 1.532(2) ?
C1 C8 . 1.549(2) ?
C1 H1A . 0.99 ?
C1 H1B . 0.99 ?
C11 C12 . 1.532(3) ?
C11 C9 . 1.536(2) ?
C11 H11A . 0.99 ?
C11 H11B . 0.99 ?
C15 O3 . 1.219(2) ?
C15 O4 . 1.314(2) ?
C15 C2 . 1.522(2) ?
C14 C2 . 1.540(2) ?
C14 H14A . 0.98 ?
C14 H14B . 0.98 ?
C14 H14C . 0.98 ?
C2 C3 . 1.538(2) ?
O2 C13 . 1.318(2) ?
O2 H2 . 0.95(3) ?
C3 C4 . 1.537(2) ?
C3 H3A . 0.99 ?
C3 H3B . 0.99 ?
C13 C6 . 1.475(2) ?
C12 C5 . 1.549(2) ?
C12 H12A . 0.99 ?
C12 H12B . 0.99 ?
C4 C9 . 1.553(2) ?
C4 C5 . 1.569(2) ?
C4 C8 . 1.572(2) ?
O4 H4 . 0.93(4) ?
C7 C6 . 1.335(3) ?
C7 C8 . 1.498(2) ?
C7 H7 . 0.95 ?
C6 C5 . 1.503(2) ?
C5 H5 . 1.0 ?
C8 H8 . 1.0 ?
C10 C9 . 1.530(3) ?
C10 H10A . 0.98 ?
C10 H10B . 0.98 ?
C10 H10C . 0.98 ?
C9 H9 . 1.0 ?

loop_
_geom_torsion_atom_site_label_1
_geom_torsion_atom_site_label_2
_geom_torsion_atom_site_label_3
_geom_torsion_atom_site_label_4
_geom_torsion_site_symmetry_1
_geom_torsion_site_symmetry_2
_geom_torsion_site_symmetry_3
_geom_torsion_site_symmetry_4
_geom_torsion
_geom_torsion_publ_flag
O3 C15 C2 C1 . . . . -14.2(2) ?
O4 C15 C2 C1 . . . . 168.73(14) ?
O3 C15 C2 C3 . . . . -127.99(17) ?
O4 C15 C2 C3 . . . . 54.96(18) ?
O3 C15 C2 C14 . . . . 109.07(19) ?
O4 C15 C2 C14 . . . . -67.98(19) ?
C8 C1 C2 C15 . . . . -85.65(16) ?
C8 C1 C2 C3 . . . . 33.76(16) ?
C8 C1 C2 C14 . . . . 154.95(14) ?
C15 C2 C3 C4 . . . . 79.77(16) ?
C1 C2 C3 C4 . . . . -39.44(15) ?
C14 C2 C3 C4 . . . . -160.92(13) ?
C9 C11 C12 C5 . . . . -38.3(2) ?
C2 C3 C4 C9 . . . . -94.76(17) ?
C2 C3 C4 C5 . . . . 143.10(14) ?
C2 C3 C4 C8 . . . . 28.90(16) ?
C8 C7 C6 C13 . . . . -173.81(15) ?
C8 C7 C6 C5 . . . . 4.7(2) ?
O1 C13 C6 C7 . . . . 168.59(17) ?
O2 C13 C6 C7 . . . . -10.5(2) ?
O1 C13 C6 C5 . . . . -9.8(2) ?
O2 C13 C6 C5 . . . . 171.03(14) ?
C7 C6 C5 C12 . . . . 105.16(18) ?
C13 C6 C5 C12 . . . . -76.24(19) ?
C7 C6 C5 C4 . . . . -9.11(19) ?
C13 C6 C5 C4 . . . . 169.50(14) ?
C11 C12 C5 C6 . . . . -94.96(17) ?
C11 C12 C5 C4 . . . . 17.4(2) ?
C3 C4 C5 C6 . . . . -103.31(15) ?
C9 C4 C5 C6 . . . . 128.08(14) ?
C8 C4 C5 C6 . . . . 9.54(16) ?
C3 C4 C5 C12 . . . . 138.15(15) ?
C9 C4 C5 C12 . . . . 9.53(18) ?
C8 C4 C5 C12 . . . . -109.01(16) ?
C6 C7 C8 C1 . . . . 117.88(17) ?
C6 C7 C8 C4 . . . . 1.89(19) ?
C2 C1 C8 C7 . . . . -130.83(15) ?
C2 C1 C8 C4 . . . . -16.55(18) ?
C3 C4 C8 C7 . . . . 112.65(14) ?
C9 C4 C8 C7 . . . . -120.67(14) ?
C5 C4 C8 C7 . . . . -7.23(17) ?
C3 C4 C8 C1 . . . . -7.42(17) ?
C9 C4 C8 C1 . . . . 119.25(14) ?
C5 C4 C8 C1 . . . . -127.30(14) ?
C12 C11 C9 C10 . . . . -77.47(18) ?
C12 C11 C9 C4 . . . . 44.29(19) ?
C3 C4 C9 C10 . . . . -39.9(2) ?
C5 C4 C9 C10 . . . . 86.93(16) ?
C8 C4 C9 C10 . . . . -158.96(15) ?
C3 C4 C9 C11 . . . . -159.44(16) ?
C5 C4 C9 C11 . . . . -32.65(18) ?
C8 C4 C9 C11 . . . . 81.46(18) ?
